data_7132198
loop_
_publ_author_name
'Woelk, Kyla'
'Dhake, Kushal'
'Schley, Nathan D.'
'Leitch, David'

_publ_section_title
;
 Enolate addition to bicyclobutanes enables expedient access to
 2-oxo-bicyclohexane scaffolds
;
_journal_name_full 'Chemical Communications'
_journal_paper_doi 10.1039/D3CC04234K
_journal_year 2023
_chemical_formula_moiety 'C19 H22 N2 O4'
_chemical_formula_sum 'C19 H22 N2 O4'
_chemical_formula_weight 342.38
_space_group_crystal_system triclinic
_space_group_IT_number 2
_space_group_name_Hall '-P 1'
_space_group_name_H-M_alt 'P -1'
_atom_sites_solution_hydrogens mixed
_atom_sites_solution_primary dual
_audit_block_doi 10.5517/ccdc.csd.cc2gw3hz
_audit_creation_date 2023-02-19
_audit_creation_method
;
Olex2 1.5
(compiled 2022.04.07 svn.rca3783a0 for OlexSys, GUI svn.r6498)
;
_audit_update_record
;
2023-08-22 deposited with the CCDC.	2023-10-10 downloaded from the CCDC.
;
_cell_angle_alpha 85.949(6)
_cell_angle_beta 78.293(6)
_cell_angle_gamma 80.362(6)
_cell_formula_units_Z 2
_cell_length_a 6.8191(4)
_cell_length_b 10.9500(8)
_cell_length_c 12.1182(10)
_cell_measurement_reflns_used 3745
_cell_measurement_temperature 100.00(10)
_cell_measurement_theta_max 71.4710
_cell_measurement_theta_min 3.7000
_cell_volume 872.90(11)
_computing_cell_refinement 'CrysAlisPro 1.171.42.71a (Rigaku OD, 2022)'
_computing_data_collection 'CrysAlisPro 1.171.42.71a (Rigaku OD, 2022)'
_computing_data_reduction 'CrysAlisPro 1.171.42.71a (Rigaku OD, 2022)'
_computing_molecular_graphics 'Olex2 1.5 (Dolomanov et al., 2009)'
_computing_publication_material 'Olex2 1.5 (Dolomanov et al., 2009)'
_computing_structure_refinement 'SHELXL 2018/3 (Sheldrick, 2015)'
_computing_structure_solution 'SHELXT 2018/2 (Sheldrick, 2018)'
_diffrn_ambient_environment N~2~
_diffrn_ambient_temperature 100.00(10)
_diffrn_detector 'CCD plate'
_diffrn_detector_area_resol_mean 8.1506
_diffrn_detector_type EosS2
_diffrn_measured_fraction_theta_full 0.993
_diffrn_measured_fraction_theta_max 0.974
_diffrn_measurement_details
;
List of Runs (angles in degrees, time in seconds):

  # Type    Start    End  Width  t~exp~   \w     \q     \k     \f   Frames
#--------------------------------------------------------------------------
  1  \w   -105.00 -17.00   1.00    3.00    --  -36.07 -38.00 120.00   88
  2  \w    -63.00  31.00   1.00    3.00    --  -36.07  77.00  60.00   94
  3  \w    -53.00  31.00   1.00    3.00    --  -36.07  57.00  60.00   84
  4  \w    -55.00  33.00   1.00    3.00    --  -36.07  38.00   0.00   88
  5  \w   -103.00 -19.00   1.00    3.00    --  -36.07 -57.00-150.00   84
  6  \w    -63.00  31.00   1.00    3.00    --  -36.07  77.00 -60.00   94
  7  \w    -21.00  63.00   1.00    3.00    --   36.07 -77.00-150.00   84
  8  \w    -21.00  63.00   1.00    3.00    --   36.07 -77.00 120.00   84
  9  \w      5.00  33.00   1.00    3.00    --   36.07  84.00  -1.78   28
 10  \w      4.00  31.00   1.00    3.00    --   36.07  86.00 118.78   27
 11  \w    -33.00  55.00   1.00    3.00    --   36.07 -38.00  60.00   88
 12  \w     40.00 106.00   1.00   18.00    --  108.40 -89.00  26.17   66
 13  \w    103.00 176.00   1.00   18.00    --  108.40  77.00  90.00   73
 14  \w     41.00 135.00   1.00   18.00    --  108.40 -77.00  90.00   94
 15  \w     42.00 126.00   1.00   18.00    --  108.40 -61.00-180.00   84
 16  \w     39.00 106.00   1.00   18.00    --  108.40 -90.00 -15.95   67
 17  \w     38.00 130.00   1.00   18.00    --  108.40 -30.00 120.00   92
 18  \w     38.00 130.00   1.00   18.00    --  108.40 -30.00-180.00   92
 19  \w    103.00 176.00   1.00   18.00    --  108.40  77.00 150.00   73
 20  \w    103.00 176.00   1.00   18.00    --  108.40  77.00 120.00   73
 21  \w     91.00 177.00   1.00   18.00    --  108.40  45.00-180.00   86
 22  \w     40.00 126.00   1.00   18.00    --  108.40 -45.00  30.00   86
 23  \w     41.00 135.00   1.00   18.00    --  108.40 -77.00 -60.00   94
 24  \w     40.00 106.00   1.00   18.00    --  108.40 -89.00 -67.55   66
 25  \w     39.00 106.00   1.00   18.00    --  108.40 -90.00-131.83   67
 26  \w     87.00 178.00   1.00   18.00    --  108.40  30.00  90.00   91
 27  \w     39.00 106.00   1.00   18.00    --  108.40 -90.00 140.61   67
 28  \w   -103.00 -19.00   1.00    3.00    --  -36.07 -57.00   0.00   84
 29  \w   -105.00 -17.00   1.00    3.00    --  -36.07 -38.00  60.00   88
 30  \w   -103.00 -19.00   1.00    3.00    --  -36.07 -57.00 -60.00   84
 31  \w    -65.00  35.00   1.00    3.00    --  -36.07  19.00 -90.00  100
 32  \w      2.00  29.00   1.00    3.00    --   36.07  90.00  61.51   27
 33  \w      3.00  30.00   1.00    3.00    --   36.07  89.00 154.86   27
;
_diffrn_measurement_device 'four-circle diffractometer'
_diffrn_measurement_device_type 'SuperNova, Dual, Cu at home/near, EosS2'
_diffrn_measurement_method '\w scans'
_diffrn_orient_matrix_type 'CrysAlisPro convention (1999,Acta A55,543-557)'
_diffrn_orient_matrix_UB_11 -0.0073851000
_diffrn_orient_matrix_UB_12 0.1067095000
_diffrn_orient_matrix_UB_13 0.0777963000
_diffrn_orient_matrix_UB_21 0.0077457000
_diffrn_orient_matrix_UB_22 -0.0935601000
_diffrn_orient_matrix_UB_23 0.1007152000
_diffrn_orient_matrix_UB_31 0.2333587000
_diffrn_orient_matrix_UB_32 -0.0159232000
_diffrn_orient_matrix_UB_33 -0.0261516000
_diffrn_radiation_monochromator mirror
_diffrn_radiation_probe x-ray
_diffrn_radiation_type 'Cu K\a'
_diffrn_radiation_wavelength 1.54184
_diffrn_reflns_av_R_equivalents 0.0530
_diffrn_reflns_av_unetI/netI 0.0487
_diffrn_reflns_Laue_measured_fraction_full 0.993
_diffrn_reflns_Laue_measured_fraction_max 0.974
_diffrn_reflns_limit_h_max 8
_diffrn_reflns_limit_h_min -5
_diffrn_reflns_limit_k_max 13
_diffrn_reflns_limit_k_min -12
_diffrn_reflns_limit_l_max 14
_diffrn_reflns_limit_l_min -14
_diffrn_reflns_number 9350
_diffrn_reflns_point_group_measured_fraction_full 0.993
_diffrn_reflns_point_group_measured_fraction_max 0.974
_diffrn_reflns_theta_full 67.684
_diffrn_reflns_theta_max 71.782
_diffrn_reflns_theta_min 3.728
_diffrn_source 'micro-focus sealed X-ray tube'
_diffrn_source_type 'SuperNova (Cu) X-ray Source'
_exptl_absorpt_coefficient_mu 0.753
_exptl_absorpt_correction_T_max 1.000
_exptl_absorpt_correction_T_min 0.882
_exptl_absorpt_correction_type gaussian
_exptl_absorpt_process_details
;
CrysAlisPro 1.171.42.71a (Rigaku Oxford Diffraction, 2022)
Numerical absorption correction based on gaussian integration over
a multifaceted crystal model
Empirical absorption correction using spherical harmonics,
implemented in SCALE3 ABSPACK scaling algorithm.
;
_exptl_crystal_colour colourless
_exptl_crystal_colour_primary colourless
_exptl_crystal_density_diffrn 1.303
_exptl_crystal_description block
_exptl_crystal_F_000 364
_exptl_crystal_size_max 0.16
_exptl_crystal_size_mid 0.13
_exptl_crystal_size_min 0.03
_refine_diff_density_max 0.553
_refine_diff_density_min -0.339
_refine_diff_density_rms 0.084
_refine_ls_extinction_method none
_refine_ls_goodness_of_fit_ref 1.043
_refine_ls_hydrogen_treatment mixed
_refine_ls_matrix_type full
_refine_ls_number_parameters 286
_refine_ls_number_reflns 3346
_refine_ls_number_restraints 91
_refine_ls_restrained_S_all 1.034
_refine_ls_R_factor_all 0.0858
_refine_ls_R_factor_gt 0.0722
_refine_ls_shift/su_max 0.000
_refine_ls_shift/su_mean 0.000
_refine_ls_structure_factor_coef Fsqd
_refine_ls_weighting_details 'w=1/[\s^2^(Fo^2^)+(0.1357P)^2^+0.3239P] where P=(Fo^2^+2Fc^2^)/3'
_refine_ls_weighting_scheme calc
_refine_ls_wR_factor_gt 0.1978
_refine_ls_wR_factor_ref 0.2161
_reflns_Friedel_coverage 0.000
_reflns_number_gt 2644
_reflns_number_total 3346
_reflns_threshold_expression 'I > 2\s(I)'
_cod_data_source_file d3cc04234k2.cif
_cod_data_source_block kwj-2023-413a
_cod_database_code 7132198
_shelx_shelxl_version_number 2018/3
_chemical_oxdiff_formula C20H24N2O3
_shelx_space_group_comment
;
The symmetry employed for this shelxl refinement is uniquely defined
by the following loop, which should always be used as a source of
symmetry information in preference to the above space-group names.
They are only intended as comments.
;
_shelx_estimated_absorpt_t_max 0.978
_shelx_estimated_absorpt_t_min 0.889
_olex2_refinement_description
;
1. Fixed Uiso
 At 1.2 times of:
  All C(H) groups, All C(H,H) groups
 At 1.5 times of:
  All C(H,H,H) groups
2. Restrained distances
 N2-C8 \\sim N2A-C8
 with sigma of 0.02
 C12-C11 \\sim C9A-C10A \\sim C9-C10 \\sim C12A-C11A
 with sigma of 0.02
 O4-C10 \\sim C11A-O4A \\sim C11-O4 \\sim O4A-C10A
 with sigma of 0.02
 N2A-C8 \\sim N2-C8
 with sigma of 0.02
 N2A-C12A \\sim N2-C9 \\sim N2-C12 \\sim N2A-C9A
 with sigma of 0.02
3. Rigid body (RIGU) restrains
 O4A, N2A, C9A, C10A, C11A, C12A, O4, N2, C9, C10, C11, C12
 with sigma for 1-2 distances of 0.004 and sigma for 1-3 distances of 0.004
4. Others
 Sof(O4A)=Sof(N2A)=Sof(C9A)=Sof(H9AA)=Sof(H9AB)=Sof(C10A)=Sof(H10C)=Sof(H10D)=
 Sof(C11A)=Sof(H11A)=Sof(H11B)=Sof(C12A)=Sof(H12C)=Sof(H12D)=1-FVAR(1)
 Sof(O4)=Sof(N2)=Sof(C9)=Sof(H9A)=Sof(H9B)=Sof(C10)=Sof(H10A)=Sof(H10B)=
 Sof(C11)=Sof(H12A)=Sof(H12B)=Sof(C12)=Sof(H13A)=Sof(H13B)=FVAR(1)
5.a Ternary CH refined with riding coordinates:
 C2(H2), C6(H6)
5.b Secondary CH2 refined with riding coordinates:
 C5(H5A,H5B), C7(H7A,H7B), C9A(H9AA,H9AB), C10A(H10C,H10D), C11A(H11A,H11B),
 C12A(H12C,H12D), C9(H9A,H9B), C10(H10A,H10B), C11(H12A,H12B), C12(H13A,H13B)
5.c Aromatic/amide H refined with riding coordinates:
 C14(H14), C15(H15), C17(H17), C18(H18)
5.d Idealised Me refined as rotating group:
 C19(H19A,H19B,H19C)
;
_olex2_date_sample_data_collection 2023-02-15
_olex2_exptl_crystal_mounting_method 'mounted in a polyimide loop'
_olex2_submission_special_instructions 'No special instructions were received'
_oxdiff_exptl_absorpt_empirical_details
;
Empirical correction (ABSPACK) includes:
- Absorption correction using spherical harmonics
- Frame scaling
;
_oxdiff_exptl_absorpt_empirical_full_max 1.379
_oxdiff_exptl_absorpt_empirical_full_min 0.636

loop_
_space_group_symop_operation_xyz
'x, y, z'
'-x, -y, -z'

loop_
_atom_site_label
_atom_site_type_symbol
_atom_site_fract_x
_atom_site_fract_y
_atom_site_fract_z
_atom_site_U_iso_or_equiv
_atom_site_adp_type
_atom_site_occupancy
_atom_site_site_symmetry_order
_atom_site_calc_flag
_atom_site_refinement_flags_posn
_atom_site_refinement_flags_adp
_atom_site_refinement_flags_occupancy
_atom_site_disorder_assembly
_atom_site_disorder_group
O1 O 0.6722(3) -0.01554(15) 0.61900(17) 0.0366(5) Uani 1 1 d . . . . .
O2 O 0.6406(3) 0.25709(17) 0.37527(17) 0.0392(5) Uani 1 1 d . . . . .
O3 O 0.2956(3) 0.56034(15) 0.35400(16) 0.0347(4) Uani 1 1 d . . . . .
N1 N 0.5875(3) 0.19341(18) 0.62662(19) 0.0295(5) Uani 1 1 d . . . . .
H1 H 0.620(5) 0.259(3) 0.648(2) 0.033(7) Uiso 1 1 d . . . . .
C1 C 0.6957(3) 0.0831(2) 0.6515(2) 0.0289(5) Uani 1 1 d . . . . .
C2 C 0.4348(3) 0.1994(2) 0.5584(2) 0.0283(5) Uani 1 1 d . . . . .
H2 H 0.413591 0.113533 0.546358 0.034 Uiso 1 1 calc R U . . .
C3 C 0.4851(3) 0.2682(2) 0.4435(2) 0.0296(5) Uani 1 1 d . . . . .
C4 C 0.2917(3) 0.3613(2) 0.4423(2) 0.0279(5) Uani 1 1 d . . . . .
C5 C 0.1259(3) 0.2797(2) 0.4997(2) 0.0300(5) Uani 1 1 d . . . . .
H5A H -0.015472 0.323639 0.510777 0.036 Uiso 1 1 calc R U . . .
H5B H 0.139841 0.197943 0.466439 0.036 Uiso 1 1 calc R U . . .
C6 C 0.2295(3) 0.2788(2) 0.6021(2) 0.0294(5) Uani 1 1 d . . . . .
H6 H 0.153203 0.262712 0.679938 0.035 Uiso 1 1 calc R U . . .
C7 C 0.2685(3) 0.4121(2) 0.5626(2) 0.0292(5) Uani 1 1 d . . . . .
H7A H 0.394071 0.434125 0.579476 0.035 Uiso 1 1 calc R U . . .
H7B H 0.150597 0.477862 0.584012 0.035 Uiso 1 1 calc R U . . .
C8 C 0.2786(3) 0.4516(2) 0.3442(2) 0.0295(5) Uani 1 1 d D . . . .
C13 C 0.8473(3) 0.0876(2) 0.7252(2) 0.0286(5) Uani 1 1 d . . . . .
C14 C 1.0295(4) 0.0064(2) 0.7043(2) 0.0337(6) Uani 1 1 d . . . . .
H14 H 1.056893 -0.048440 0.643752 0.040 Uiso 1 1 calc R U . . .
C15 C 1.1713(4) 0.0057(2) 0.7720(2) 0.0369(6) Uani 1 1 d . . . . .
H15 H 1.296437 -0.049090 0.756500 0.044 Uiso 1 1 calc R U . . .
C16 C 1.1338(4) 0.0832(2) 0.8616(2) 0.0362(6) Uani 1 1 d . . . . .
C17 C 0.9499(4) 0.1632(2) 0.8837(2) 0.0338(6) Uani 1 1 d . . . . .
H17 H 0.921122 0.216096 0.945712 0.041 Uiso 1 1 calc R U . . .
C18 C 0.8082(4) 0.1659(2) 0.8151(2) 0.0315(5) Uani 1 1 d . . . . .
H18 H 0.684039 0.221586 0.829911 0.038 Uiso 1 1 calc R U . . .
C19 C 1.2899(5) 0.0823(3) 0.9349(3) 0.0459(7) Uani 1 1 d . . . . .
H19A H 1.248028 0.038318 1.006894 0.069 Uiso 1 1 calc R U . . .
H19B H 1.300778 0.167804 0.948897 0.069 Uiso 1 1 calc R U . . .
H19C H 1.421834 0.040371 0.896312 0.069 Uiso 1 1 calc R U . . .
O4A O 0.4240(12) 0.3489(6) 0.0306(6) 0.0552(19) Uani 0.318(4) 1 d D . P A 2
N2A N 0.211(6) 0.4136(18) 0.2565(19) 0.027(4) Uani 0.318(4) 1 d D . P A 2
C9A C 0.261(3) 0.2876(17) 0.2143(17) 0.046(5) Uani 0.318(4) 1 d D . P A 2
H9AA H 0.146472 0.269982 0.182083 0.055 Uiso 0.318(4) 1 calc R U P A 2
H9AB H 0.275749 0.227858 0.278392 0.055 Uiso 0.318(4) 1 calc R U P A 2
C10A C 0.4574(15) 0.2675(8) 0.1233(7) 0.048(2) Uani 0.318(4) 1 d D . P A 2
H10C H 0.573363 0.286035 0.153322 0.057 Uiso 0.318(4) 1 calc R U P A 2
H10D H 0.487532 0.180413 0.099948 0.057 Uiso 0.318(4) 1 calc R U P A 2
C11A C 0.3826(14) 0.4733(8) 0.0638(8) 0.047(2) Uani 0.318(4) 1 d D . P A 2
H11A H 0.361870 0.528433 -0.002519 0.056 Uiso 0.318(4) 1 calc R U P A 2
H11B H 0.501960 0.493168 0.089621 0.056 Uiso 0.318(4) 1 calc R U P A 2
C12A C 0.191(3) 0.5007(18) 0.1607(15) 0.042(4) Uani 0.318(4) 1 d D . P A 2
H12C H 0.176662 0.586635 0.185048 0.050 Uiso 0.318(4) 1 calc R U P A 2
H12D H 0.067243 0.492365 0.132466 0.050 Uiso 0.318(4) 1 calc R U P A 2
O4 O 0.0124(7) 0.3658(3) 0.0899(3) 0.0664(12) Uani 0.682(4) 1 d D . P A 1
N2 N 0.251(3) 0.4119(9) 0.2463(9) 0.037(3) Uani 0.682(4) 1 d D . P A 1
C9 C 0.204(2) 0.5017(12) 0.1567(10) 0.078(4) Uani 0.682(4) 1 d D . P A 1
H9A H 0.313984 0.488830 0.089303 0.093 Uiso 0.682(4) 1 calc R U P A 1
H9B H 0.196645 0.586711 0.181976 0.093 Uiso 0.682(4) 1 calc R U P A 1
C10 C 0.0010(14) 0.4879(5) 0.1256(7) 0.104(3) Uani 0.682(4) 1 d D . P A 1
H10A H -0.110191 0.504318 0.191888 0.124 Uiso 0.682(4) 1 calc R U P A 1
H10B H -0.027960 0.548782 0.064325 0.124 Uiso 0.682(4) 1 calc R U P A 1
C11 C 0.0450(8) 0.2795(4) 0.1798(4) 0.0500(11) Uani 0.682(4) 1 d D . P A 1
H12A H 0.047112 0.194969 0.155002 0.060 Uiso 0.682(4) 1 calc R U P A 1
H12B H -0.070284 0.296337 0.243929 0.060 Uiso 0.682(4) 1 calc R U P A 1
C12 C 0.2467(17) 0.2834(9) 0.2213(8) 0.047(2) Uani 0.682(4) 1 d D . P A 1
H13A H 0.253025 0.229175 0.289779 0.057 Uiso 0.682(4) 1 calc R U P A 1
H13B H 0.364841 0.253679 0.162069 0.057 Uiso 0.682(4) 1 calc R U P A 1

loop_
_atom_site_aniso_label
_atom_site_aniso_U_11
_atom_site_aniso_U_22
_atom_site_aniso_U_33
_atom_site_aniso_U_23
_atom_site_aniso_U_13
_atom_site_aniso_U_12
O1 0.0325(9) 0.0213(8) 0.0619(12) -0.0046(8) -0.0259(8) 0.0008(6)
O2 0.0243(9) 0.0387(10) 0.0525(11) -0.0026(8) -0.0098(8) 0.0041(7)
O3 0.0362(9) 0.0242(8) 0.0490(11) 0.0016(7) -0.0207(8) -0.0057(7)
N1 0.0259(10) 0.0200(9) 0.0470(12) -0.0010(8) -0.0195(8) -0.0010(7)
C1 0.0230(11) 0.0237(11) 0.0418(13) 0.0007(9) -0.0135(9) -0.0006(8)
C2 0.0229(11) 0.0217(10) 0.0438(13) -0.0018(9) -0.0172(9) 0.0002(8)
C3 0.0240(11) 0.0233(11) 0.0447(14) -0.0043(9) -0.0160(10) -0.0003(8)
C4 0.0205(10) 0.0217(10) 0.0436(13) -0.0005(9) -0.0142(9) 0.0000(8)
C5 0.0207(11) 0.0216(11) 0.0493(14) 0.0025(9) -0.0145(9) -0.0004(8)
C6 0.0227(11) 0.0228(11) 0.0440(14) 0.0009(9) -0.0125(9) -0.0011(8)
C7 0.0240(11) 0.0212(11) 0.0438(14) 0.0008(9) -0.0134(9) -0.0004(8)
C8 0.0220(11) 0.0229(11) 0.0454(14) 0.0006(9) -0.0136(9) -0.0012(8)
C13 0.0239(11) 0.0222(10) 0.0421(13) 0.0045(9) -0.0146(9) -0.0032(8)
C14 0.0275(12) 0.0269(12) 0.0477(15) -0.0011(10) -0.0143(10) 0.0012(9)
C15 0.0250(12) 0.0313(12) 0.0557(16) 0.0077(11) -0.0177(11) 0.0004(9)
C16 0.0325(13) 0.0340(13) 0.0470(15) 0.0107(11) -0.0195(11) -0.0098(10)
C17 0.0342(13) 0.0324(12) 0.0389(13) 0.0029(10) -0.0154(10) -0.0085(10)
C18 0.0248(11) 0.0262(11) 0.0455(14) 0.0022(10) -0.0128(10) -0.0040(8)
C19 0.0393(15) 0.0522(17) 0.0538(17) 0.0130(13) -0.0264(13) -0.0137(12)
O4A 0.071(5) 0.051(4) 0.043(4) -0.006(3) -0.023(3) 0.007(3)
N2A 0.021(9) 0.023(5) 0.037(5) 0.000(4) -0.012(5) -0.001(3)
C9A 0.043(8) 0.019(6) 0.067(10) 0.016(6) -0.002(6) 0.003(5)
C10A 0.061(6) 0.041(4) 0.040(4) -0.008(3) -0.019(4) 0.010(4)
C11A 0.044(5) 0.047(4) 0.047(5) 0.001(4) -0.014(4) 0.002(4)
C12A 0.054(7) 0.017(7) 0.058(10) 0.012(6) -0.023(6) -0.007(5)
O4 0.096(3) 0.0436(19) 0.075(2) -0.0078(16) -0.052(2) -0.0078(18)
N2 0.040(8) 0.028(3) 0.047(4) 0.003(2) -0.019(4) -0.006(3)
C9 0.149(10) 0.048(6) 0.065(6) 0.012(4) -0.076(6) -0.035(6)
C10 0.174(8) 0.042(3) 0.127(6) -0.015(3) -0.122(6) 0.008(4)
C11 0.061(3) 0.043(2) 0.051(3) -0.0061(18) -0.015(2) -0.016(2)
C12 0.077(6) 0.035(4) 0.038(4) -0.012(3) -0.019(3) -0.017(4)

loop_
_atom_type_symbol
_atom_type_description
_atom_type_scat_dispersion_real
_atom_type_scat_dispersion_imag
_atom_type_scat_source
C C 0.0181 0.0091 'International Tables Vol C Tables 4.2.6.8 and 6.1.1.4'
H H 0.0000 0.0000 'International Tables Vol C Tables 4.2.6.8 and 6.1.1.4'
N N 0.0311 0.0180 'International Tables Vol C Tables 4.2.6.8 and 6.1.1.4'
O O 0.0492 0.0322 'International Tables Vol C Tables 4.2.6.8 and 6.1.1.4'

loop_
_citation_id
_citation_doi
_citation_year
1 10.26434/chemrxiv-2023-vt063 2023

loop_
_exptl_crystal_face_index_h
_exptl_crystal_face_index_k
_exptl_crystal_face_index_l
_exptl_crystal_face_perp_dist
-1 7 -2 0.0445
4 0 0 0.0585
-4 0 0 0.0731
-1 -7 -2 0.0495
0 -1 -8 0.0186
0 1 8 0.0116

loop_
_geom_angle_atom_site_label_1
_geom_angle_atom_site_label_2
_geom_angle_atom_site_label_3
_geom_angle
_geom_angle_site_symmetry_1
_geom_angle_site_symmetry_3
_geom_angle_publ_flag
C1 N1 H1 118(2) . . ?
C1 N1 C2 120.46(19) . . ?
C2 N1 H1 122(2) . . ?
O1 C1 N1 123.4(2) . . ?
O1 C1 C13 120.7(2) . . ?
N1 C1 C13 115.9(2) . . ?
N1 C2 H2 109.4 . . ?
N1 C2 C3 113.94(19) . . ?
N1 C2 C6 116.4(2) . . ?
C3 C2 H2 109.4 . . ?
C6 C2 H2 109.4 . . ?
C6 C2 C3 97.63(17) . . ?
O2 C3 C2 129.0(2) . . ?
O2 C3 C4 128.6(2) . . ?
C4 C3 C2 102.28(19) . . ?
C3 C4 C5 100.56(17) . . ?
C3 C4 C7 97.64(18) . . ?
C7 C4 C5 85.52(18) . . ?
C8 C4 C3 119.9(2) . . ?
C8 C4 C5 126.28(19) . . ?
C8 C4 C7 119.01(19) . . ?
C4 C5 H5A 114.8 . . ?
C4 C5 H5B 114.8 . . ?
H5A C5 H5B 111.9 . . ?
C6 C5 C4 83.09(16) . . ?
C6 C5 H5A 114.8 . . ?
C6 C5 H5B 114.8 . . ?
C2 C6 C5 100.61(19) . . ?
C2 C6 H6 120.0 . . ?
C2 C6 C7 102.85(18) . . ?
C5 C6 H6 120.0 . . ?
C5 C6 C7 87.12(17) . . ?
C7 C6 H6 120.0 . . ?
C4 C7 H7A 114.8 . . ?
C4 C7 H7B 114.8 . . ?
C6 C7 C4 83.29(17) . . ?
C6 C7 H7A 114.8 . . ?
C6 C7 H7B 114.8 . . ?
H7A C7 H7B 111.8 . . ?
O3 C8 C4 119.4(2) . . ?
O3 C8 N2A 122.7(9) . . ?
O3 C8 N2 121.2(5) . . ?
N2A C8 C4 116.8(10) . . ?
N2 C8 C4 119.4(5) . . ?
C14 C13 C1 118.1(2) . . ?
C14 C13 C18 119.3(2) . . ?
C18 C13 C1 122.5(2) . . ?
C13 C14 H14 120.1 . . ?
C15 C14 C13 119.9(2) . . ?
C15 C14 H14 120.1 . . ?
C14 C15 H15 119.4 . . ?
C16 C15 C14 121.2(2) . . ?
C16 C15 H15 119.4 . . ?
C15 C16 C17 118.9(2) . . ?
C15 C16 C19 120.9(3) . . ?
C17 C16 C19 120.2(3) . . ?
C16 C17 H17 119.9 . . ?
C18 C17 C16 120.2(2) . . ?
C18 C17 H17 119.9 . . ?
C13 C18 C17 120.4(2) . . ?
C13 C18 H18 119.8 . . ?
C17 C18 H18 119.8 . . ?
C16 C19 H19A 109.5 . . ?
C16 C19 H19B 109.5 . . ?
C16 C19 H19C 109.5 . . ?
H19A C19 H19B 109.5 . . ?
H19A C19 H19C 109.5 . . ?
H19B C19 H19C 109.5 . . ?
C11A O4A C10A 110.3(7) . . ?
C8 N2A C9A 125(2) . . ?
C8 N2A C12A 118.3(17) . . ?
C12A N2A C9A 108.2(16) . . ?
N2A C9A H9AA 108.9 . . ?
N2A C9A H9AB 108.9 . . ?
N2A C9A C10A 113(2) . . ?
H9AA C9A H9AB 107.7 . . ?
C10A C9A H9AA 108.9 . . ?
C10A C9A H9AB 108.9 . . ?
O4A C10A C9A 106.9(10) . . ?
O4A C10A H10C 110.3 . . ?
O4A C10A H10D 110.3 . . ?
C9A C10A H10C 110.3 . . ?
C9A C10A H10D 110.3 . . ?
H10C C10A H10D 108.6 . . ?
O4A C11A H11A 108.9 . . ?
O4A C11A H11B 108.9 . . ?
O4A C11A C12A 113.4(10) . . ?
H11A C11A H11B 107.7 . . ?
C12A C11A H11A 108.9 . . ?
C12A C11A H11B 108.9 . . ?
N2A C12A C11A 109.8(19) . . ?
N2A C12A H12C 109.7 . . ?
N2A C12A H12D 109.7 . . ?
C11A C12A H12C 109.7 . . ?
C11A C12A H12D 109.7 . . ?
H12C C12A H12D 108.2 . . ?
C11 O4 C10 109.5(4) . . ?
C8 N2 C9 119.9(8) . . ?
C8 N2 C12 126.2(8) . . ?
C9 N2 C12 113.8(8) . . ?
N2 C9 H9A 109.5 . . ?
N2 C9 H9B 109.5 . . ?
N2 C9 C10 110.7(10) . . ?
H9A C9 H9B 108.1 . . ?
C10 C9 H9A 109.5 . . ?
C10 C9 H9B 109.5 . . ?
O4 C10 C9 109.3(7) . . ?
O4 C10 H10A 109.8 . . ?
O4 C10 H10B 109.8 . . ?
C9 C10 H10A 109.8 . . ?
C9 C10 H10B 109.8 . . ?
H10A C10 H10B 108.3 . . ?
O4 C11 H12A 108.8 . . ?
O4 C11 H12B 108.8 . . ?
O4 C11 C12 113.7(5) . . ?
H12A C11 H12B 107.7 . . ?
C12 C11 H12A 108.8 . . ?
C12 C11 H12B 108.8 . . ?
N2 C12 C11 108.1(8) . . ?
N2 C12 H13A 110.1 . . ?
N2 C12 H13B 110.1 . . ?
C11 C12 H13A 110.1 . . ?
C11 C12 H13B 110.1 . . ?
H13A C12 H13B 108.4 . . ?

loop_
_geom_bond_atom_site_label_1
_geom_bond_atom_site_label_2
_geom_bond_distance
_geom_bond_site_symmetry_2
_geom_bond_publ_flag
O1 C1 1.220(3) . ?
O2 C3 1.199(3) . ?
O3 C8 1.232(3) . ?
N1 H1 0.86(3) . ?
N1 C1 1.355(3) . ?
N1 C2 1.446(3) . ?
C1 C13 1.506(3) . ?
C2 H2 1.0000 . ?
C2 C3 1.539(4) . ?
C2 C6 1.534(3) . ?
C3 C4 1.528(3) . ?
C4 C5 1.578(3) . ?
C4 C7 1.566(3) . ?
C4 C8 1.498(3) . ?
C5 H5A 0.9900 . ?
C5 H5B 0.9900 . ?
C5 C6 1.546(3) . ?
C6 H6 1.0000 . ?
C6 C7 1.552(3) . ?
C7 H7A 0.9900 . ?
C7 H7B 0.9900 . ?
C8 N2A 1.357(14) . ?
C8 N2 1.351(7) . ?
C13 C14 1.390(3) . ?
C13 C18 1.390(4) . ?
C14 H14 0.9500 . ?
C14 C15 1.389(3) . ?
C15 H15 0.9500 . ?
C15 C16 1.382(4) . ?
C16 C17 1.393(4) . ?
C16 C19 1.517(3) . ?
C17 H17 0.9500 . ?
C17 C18 1.392(3) . ?
C18 H18 0.9500 . ?
C19 H19A 0.9800 . ?
C19 H19B 0.9800 . ?
C19 H19C 0.9800 . ?
O4A C10A 1.415(9) . ?
O4A C11A 1.414(10) . ?
N2A C9A 1.467(14) . ?
N2A C12A 1.462(13) . ?
C9A H9AA 0.9900 . ?
C9A H9AB 0.9900 . ?
C9A C10A 1.549(18) . ?
C10A H10C 0.9900 . ?
C10A H10D 0.9900 . ?
C11A H11A 0.9900 . ?
C11A H11B 0.9900 . ?
C11A C12A 1.574(16) . ?
C12A H12C 0.9900 . ?
C12A H12D 0.9900 . ?
O4 C10 1.420(6) . ?
O4 C11 1.418(6) . ?
N2 C9 1.460(8) . ?
N2 C12 1.466(8) . ?
C9 H9A 0.9900 . ?
C9 H9B 0.9900 . ?
C9 C10 1.541(13) . ?
C10 H10A 0.9900 . ?
C10 H10B 0.9900 . ?
C11 H12A 0.9900 . ?
C11 H12B 0.9900 . ?
C11 C12 1.566(11) . ?
C12 H13A 0.9900 . ?
C12 H13B 0.9900 . ?

loop_
_geom_torsion_atom_site_label_1
_geom_torsion_atom_site_label_2
_geom_torsion_atom_site_label_3
_geom_torsion_atom_site_label_4
_geom_torsion
_geom_torsion_site_symmetry_1
_geom_torsion_site_symmetry_2
_geom_torsion_site_symmetry_3
_geom_torsion_site_symmetry_4
_geom_torsion_publ_flag
O1 C1 C13 C14 37.4(3) . . . . ?
O1 C1 C13 C18 -140.0(3) . . . . ?
O2 C3 C4 C5 145.5(3) . . . . ?
O2 C3 C4 C7 -127.7(3) . . . . ?
O2 C3 C4 C8 2.2(4) . . . . ?
O3 C8 N2A C9A 154(2) . . . . ?
O3 C8 N2A C12A 11(4) . . . . ?
O3 C8 N2 C9 -10.9(19) . . . . ?
O3 C8 N2 C12 174.2(11) . . . . ?
N1 C1 C13 C14 -143.9(2) . . . . ?
N1 C1 C13 C18 38.7(3) . . . . ?
N1 C2 C3 O2 47.2(3) . . . . ?
N1 C2 C3 C4 -128.73(19) . . . . ?
N1 C2 C6 C5 170.93(19) . . . . ?
N1 C2 C6 C7 81.5(2) . . . . ?
C1 N1 C2 C3 -114.3(2) . . . . ?
C1 N1 C2 C6 133.2(2) . . . . ?
C1 C13 C14 C15 -178.5(2) . . . . ?
C1 C13 C18 C17 177.4(2) . . . . ?
C2 N1 C1 O1 -0.1(4) . . . . ?
C2 N1 C1 C13 -178.7(2) . . . . ?
C2 C3 C4 C5 -38.5(2) . . . . ?
C2 C3 C4 C7 48.30(19) . . . . ?
C2 C3 C4 C8 178.19(19) . . . . ?
C2 C6 C7 C4 66.17(18) . . . . ?
C3 C2 C6 C5 49.38(19) . . . . ?
C3 C2 C6 C7 -40.1(2) . . . . ?
C3 C4 C5 C6 63.45(18) . . . . ?
C3 C4 C7 C6 -66.75(17) . . . . ?
C3 C4 C8 O3 -103.5(3) . . . . ?
C3 C4 C8 N2A 88.5(18) . . . . ?
C3 C4 C8 N2 75.8(9) . . . . ?
C4 C5 C6 C2 -68.76(17) . . . . ?
C4 C5 C6 C7 33.77(16) . . . . ?
C4 C8 N2A C9A -38(4) . . . . ?
C4 C8 N2A C12A 178.2(19) . . . . ?
C4 C8 N2 C9 169.8(11) . . . . ?
C4 C8 N2 C12 -5(2) . . . . ?
C5 C4 C7 C6 33.33(15) . . . . ?
C5 C4 C8 O3 123.3(3) . . . . ?
C5 C4 C8 N2A -44.7(18) . . . . ?
C5 C4 C8 N2 -57.4(9) . . . . ?
C5 C6 C7 C4 -34.05(16) . . . . ?
C6 C2 C3 O2 170.6(2) . . . . ?
C6 C2 C3 C4 -5.4(2) . . . . ?
C7 C4 C5 C6 -33.50(15) . . . . ?
C7 C4 C8 O3 16.1(3) . . . . ?
C7 C4 C8 N2A -151.9(18) . . . . ?
C7 C4 C8 N2 -164.6(9) . . . . ?
C8 C4 C5 C6 -156.6(2) . . . . ?
C8 C4 C7 C6 162.8(2) . . . . ?
C8 N2A C9A C10A -88(3) . . . . ?
C8 N2A C12A C11A 98(3) . . . . ?
C8 N2 C9 C10 -121.7(13) . . . . ?
C8 N2 C12 C11 126.3(14) . . . . ?
C13 C14 C15 C16 1.0(4) . . . . ?
C14 C13 C18 C17 0.0(4) . . . . ?
C14 C15 C16 C17 0.0(4) . . . . ?
C14 C15 C16 C19 -179.7(2) . . . . ?
C15 C16 C17 C18 -1.0(4) . . . . ?
C16 C17 C18 C13 1.0(4) . . . . ?
C18 C13 C14 C15 -1.0(4) . . . . ?
C19 C16 C17 C18 178.7(2) . . . . ?
O4A C11A C12A N2A 54.2(18) . . . . ?
N2A C9A C10A O4A -62.4(19) . . . . ?
C9A N2A C12A C11A -51(3) . . . . ?
C10A O4A C11A C12A -59.4(12) . . . . ?
C11A O4A C10A C9A 60.5(13) . . . . ?
C12A N2A C9A C10A 58(3) . . . . ?
O4 C11 C12 N2 52.7(9) . . . . ?
N2 C9 C10 O4 -58.9(12) . . . . ?
C9 N2 C12 C11 -48.9(16) . . . . ?
C10 O4 C11 C12 -60.8(7) . . . . ?
C11 O4 C10 C9 62.0(9) . . . . ?
C12 N2 C9 C10 53.8(17) . . . . ?

loop_
_exptl_oxdiff_crystal_face_indexfrac_h
_exptl_oxdiff_crystal_face_indexfrac_k
_exptl_oxdiff_crystal_face_indexfrac_l
_exptl_oxdiff_crystal_face_x
_exptl_oxdiff_crystal_face_y
_exptl_oxdiff_crystal_face_z
-0.5067 6.5827 -1.9026 0.5582 -0.8114 -0.1733
4.3068 0.3852 -0.0402 0.0062 -0.0067 1.0000
-4.3004 -0.2167 -0.0082 0.0080 -0.0139 -0.9999
-1.0681 -6.9562 -2.1248 -0.8997 0.4286 -0.0829
-0.0730 -1.4180 -7.6258 -0.7440 -0.6359 0.2050
0.0730 1.4180 7.6258 0.7440 0.6359 -0.2050
